data_7124229
loop_
_publ_author_name
'Pahari, Goutam'
'Bhattacharya, Biswajit'
'Reddy, C. Malla'
'Ghoshal, Debajyoti'

_publ_section_title
;
 A reversible photochemical solid-state transformation in an
 interpenetrated 3D metal--organic framework with mechanical softness
;
_journal_name_full 'Chemical Communications'
_journal_paper_doi 10.1039/C9CC04765D
_journal_year 2019
_chemical_formula_sum 'C38 H37 Cd2 N4 O8'
_chemical_formula_weight 902.51
_space_group_crystal_system monoclinic
_space_group_IT_number 14
_space_group_name_Hall '-P 2ybc'
_space_group_name_H-M_alt 'P 1 21/c 1'
_symmetry_space_group_name_Hall '-P 2ybc'
_symmetry_space_group_name_H-M 'P 1 21/c 1'
_atom_sites_solution_hydrogens mixed
_audit_creation_method SHELXL-2016/6
_audit_update_record
;
2019-08-05 deposited with the CCDC.    2019-09-23 downloaded from the CCDC.
;
_cell_angle_alpha 90
_cell_angle_beta 94.432(2)
_cell_angle_gamma 90
_cell_formula_units_Z 4
_cell_length_a 13.9823(5)
_cell_length_b 15.7734(5)
_cell_length_c 17.0202(6)
_cell_measurement_reflns_used 250
_cell_measurement_temperature 298(2)
_cell_measurement_theta_max 27.6
_cell_measurement_theta_min 1.5
_cell_volume 3742.6(2)
_computing_cell_refinement 'SMART APEX II'
_computing_data_collection 'SMART APEX II (BRUKER,2010)'
_computing_data_reduction 'SAINT (BRUKER,2000)'
_computing_molecular_graphics 'Ortep-3v2 for windows (Farrugia,1997)'
_computing_publication_material 'PLATON (Spek, 2008)'
_computing_structure_refinement 'SHELXL-2016/6 (Sheldrick, 2016)'
_computing_structure_solution 'SHELXL-2016/6 (Sheldrick, 2016)'
_diffrn_ambient_temperature 298(2)
_diffrn_measured_fraction_theta_full 1.000
_diffrn_measured_fraction_theta_max 0.995
_diffrn_measurement_device_type 'CCD area detector'
_diffrn_measurement_method 'phi and omega scans'
_diffrn_radiation_type MoK\a
_diffrn_radiation_wavelength 0.71073
_diffrn_reflns_av_R_equivalents 0.0927
_diffrn_reflns_av_unetI/netI 0.0527
_diffrn_reflns_Laue_measured_fraction_full 1.000
_diffrn_reflns_Laue_measured_fraction_max 0.995
_diffrn_reflns_limit_h_max 18
_diffrn_reflns_limit_h_min -18
_diffrn_reflns_limit_k_max 20
_diffrn_reflns_limit_k_min -20
_diffrn_reflns_limit_l_max 21
_diffrn_reflns_limit_l_min -22
_diffrn_reflns_number 70818
_diffrn_reflns_point_group_measured_fraction_full 1.000
_diffrn_reflns_point_group_measured_fraction_max 0.995
_diffrn_reflns_theta_full 25.242
_diffrn_reflns_theta_max 27.650
_diffrn_reflns_theta_min 1.461
_diffrn_source 'fine-focus sealed tube'
_exptl_absorpt_coefficient_mu 1.193
_exptl_absorpt_correction_T_max 0.984
_exptl_absorpt_correction_T_min 0.879
_exptl_absorpt_correction_type multi-scan
_exptl_absorpt_process_details
;
'XPREP' - A PROGRAM DATA PREPARATION & RECIPROCAL 
SPACE EXPLORATION,
Bruker Analytical X-ray Systems, 1997
;
_exptl_crystal_colour White
_exptl_crystal_density_diffrn 1.602
_exptl_crystal_density_method 'not measured'
_exptl_crystal_description Linear
_exptl_crystal_F_000 1812
_exptl_crystal_size_max 0.20
_exptl_crystal_size_mid 0.10
_exptl_crystal_size_min 0.10
_refine_diff_density_max 0.821
_refine_diff_density_min -0.685
_refine_diff_density_rms 0.101
_refine_ls_extinction_method none
_refine_ls_goodness_of_fit_ref 1.041
_refine_ls_hydrogen_treatment mixed
_refine_ls_matrix_type full
_refine_ls_number_parameters 484
_refine_ls_number_reflns 8699
_refine_ls_number_restraints 2
_refine_ls_restrained_S_all 1.077
_refine_ls_R_factor_all 0.0779
_refine_ls_R_factor_gt 0.0461
_refine_ls_shift/su_max 0.001
_refine_ls_shift/su_mean 0.000
_refine_ls_structure_factor_coef Fsqd
_refine_ls_weighting_details 'w=1/[\s^2^(Fo^2^)+(0.0434P)^2^+3.8710P] where P=(Fo^2^+2Fc^2^)/3'
_refine_ls_weighting_scheme calc
_refine_ls_wR_factor_gt 0.1010
_refine_ls_wR_factor_ref 0.1140
_reflns_Friedel_coverage 0.000
_reflns_number_gt 5848
_reflns_number_total 8699
_reflns_threshold_expression 'I > 2\s(I)'
_cod_data_source_file c9cc04765d2.cif
_cod_data_source_block DG1
_cod_database_code 7124229
_shelx_shelxl_version_number 2016/6
_shelx_space_group_comment
;
The symmetry employed for this shelxl refinement is uniquely defined
by the following loop, which should always be used as a source of
symmetry information in preference to the above space-group names.
They are only intended as comments.
;
_exptl_absorpt_special_details
;
 ?
;

loop_
_space_group_symop_operation_xyz
'x, y, z'
'-x, y+1/2, -z+1/2'
'-x, -y, -z'
'x, -y-1/2, z-1/2'

loop_
_atom_site_label
_atom_site_type_symbol
_atom_site_fract_x
_atom_site_fract_y
_atom_site_fract_z
_atom_site_U_iso_or_equiv
_atom_site_adp_type
_atom_site_occupancy
_atom_site_site_symmetry_order
_atom_site_calc_flag
_atom_site_refinement_flags_posn
_atom_site_refinement_flags_adp
_atom_site_refinement_flags_occupancy
_atom_site_disorder_assembly
_atom_site_disorder_group
C1 C 1.0479(3) -0.2169(3) 0.8354(3) 0.0359(10) Uani 1 1 d . . . . .
C2 C 1.0697(4) -0.2842(3) 0.7753(3) 0.0435(12) Uani 1 1 d . . . . .
H2A H 1.076181 -0.256749 0.724999 0.052 Uiso 1 1 calc R U . . .
H2B H 1.130961 -0.310114 0.791715 0.052 Uiso 1 1 calc R U . . .
C3 C 0.9948(4) -0.3534(3) 0.7640(3) 0.0457(13) Uani 1 1 d . . . . .
C4 C 0.8979(4) -0.3154(4) 0.7309(4) 0.0770(19) Uani 1 1 d . . . . .
H4A H 0.851002 -0.359741 0.723917 0.116 Uiso 1 1 calc R U . . .
H4B H 0.876778 -0.273999 0.767072 0.116 Uiso 1 1 calc R U . . .
H4C H 0.905824 -0.288857 0.681007 0.116 Uiso 1 1 calc R U . . .
C5 C 0.9784(6) -0.3970(4) 0.8416(3) 0.095(3) Uani 1 1 d . . . . .
H5A H 0.930676 -0.440422 0.832625 0.142 Uiso 1 1 calc R U . . .
H5B H 1.037342 -0.422033 0.863072 0.142 Uiso 1 1 calc R U . . .
H5C H 0.956846 -0.356129 0.878125 0.142 Uiso 1 1 calc R U . . .
C6 C 1.0305(5) -0.4230(3) 0.7071(3) 0.0545(15) Uani 1 1 d . . . . .
H6A H 1.096428 -0.436573 0.724616 0.065 Uiso 1 1 calc R U . . .
H6B H 0.992814 -0.473752 0.713616 0.065 Uiso 1 1 calc R U . . .
C7 C 1.0270(3) -0.4033(3) 0.6204(2) 0.0316(9) Uani 1 1 d . . . . .
C8 C 0.7954(4) -0.0939(4) 0.8955(3) 0.0593(16) Uani 1 1 d . . . . .
H8 H 0.821727 -0.064898 0.854739 0.071 Uiso 1 1 calc R U . . .
C9 C 0.6978(4) -0.0943(4) 0.8969(3) 0.0609(16) Uani 1 1 d . . . . .
H9 H 0.659418 -0.066331 0.858050 0.073 Uiso 1 1 calc R U . . .
C10 C 0.6566(3) -0.1372(3) 0.9572(3) 0.0425(11) Uani 1 1 d . . . . .
C11 C 0.7187(4) -0.1782(3) 1.0113(3) 0.0536(14) Uani 1 1 d . . . . .
H11 H 0.694716 -0.208239 1.052518 0.064 Uiso 1 1 calc R U . . .
C12 C 0.8152(3) -0.1749(3) 1.0048(3) 0.0495(13) Uani 1 1 d . . . . .
H12 H 0.855443 -0.203981 1.041603 0.059 Uiso 1 1 calc R U . . .
C13 C 0.5532(4) -0.1365(3) 0.9674(3) 0.0467(13) Uani 1 1 d . . . . .
C14 C 0.4895(4) -0.0874(4) 0.9289(4) 0.0519(14) Uani 1 1 d . . . . .
C15 C 0.3861(3) -0.0856(3) 0.9397(3) 0.0430(12) Uani 1 1 d . . . . .
C16 C 0.3247(4) -0.0310(3) 0.8964(3) 0.0546(14) Uani 1 1 d . . . . .
H16 H 0.348944 0.005837 0.860228 0.066 Uiso 1 1 calc R U . . .
C17 C 0.2279(3) -0.0310(3) 0.9068(3) 0.0499(13) Uani 1 1 d . . . . .
H17 H 0.188669 0.007064 0.877635 0.060 Uiso 1 1 calc R U . . .
C18 C 0.2461(4) -0.1355(3) 0.9980(3) 0.0506(13) Uani 1 1 d . . . . .
H18 H 0.219686 -0.171994 1.033452 0.061 Uiso 1 1 calc R U . . .
C19 C 0.3431(4) -0.1389(3) 0.9912(3) 0.0502(13) Uani 1 1 d . . . . .
H19 H 0.380393 -0.177410 1.021499 0.060 Uiso 1 1 calc R U . . .
C20 C 0.4822(4) 0.2846(4) 0.7950(3) 0.0546(14) Uani 1 1 d . . . . .
C21 C 0.4942(6) 0.2217(5) 0.7289(4) 0.113(3) Uani 1 1 d . . . . .
H21A H 0.437043 0.186662 0.724185 0.135 Uiso 1 1 calc R U . . .
H21B H 0.494928 0.253911 0.680437 0.135 Uiso 1 1 calc R U . . .
C22 C 0.5757(4) 0.1654(3) 0.7323(3) 0.0575(15) Uani 1 1 d D . . . .
C23A C 0.5264(10) 0.0950(8) 0.7766(8) 0.081(4) Uiso 0.5 1 d D . P A 1
C23B C 0.6342(9) 0.2349(8) 0.6910(8) 0.079(4) Uiso 0.5 1 d D . P A 2
C24 C 0.6488(8) 0.1676(8) 0.7962(5) 0.207(7) Uani 1 1 d . . . . .
H24A H 0.696589 0.125541 0.787729 0.311 Uiso 1 1 calc R U . . .
H24B H 0.678044 0.222662 0.798872 0.311 Uiso 1 1 calc R U . . .
H24C H 0.620693 0.155939 0.844764 0.311 Uiso 1 1 calc R U . . .
C25 C 0.5932(7) 0.1124(6) 0.6650(4) 0.134(4) Uani 1 1 d . . . . .
H25A H 0.604114 0.055728 0.685881 0.161 Uiso 1 1 calc R U . . .
H25B H 0.653964 0.131267 0.647320 0.161 Uiso 1 1 calc R U . . .
C26 C 0.5284(3) 0.1022(3) 0.5931(3) 0.0424(11) Uani 1 1 d . . . . .
C27 C 0.6924(3) 0.4147(3) 0.8399(3) 0.0495(13) Uani 1 1 d . . . . .
H27 H 0.649653 0.434658 0.799493 0.059 Uiso 1 1 calc R U . . .
C28 C 0.7884(3) 0.4118(3) 0.8278(3) 0.0457(12) Uani 1 1 d . . . . .
H28 H 0.809352 0.428327 0.779527 0.055 Uiso 1 1 calc R U . . .
C29 C 0.8537(3) 0.3843(3) 0.8872(3) 0.0358(10) Uani 1 1 d . . . . .
C30 C 0.8172(3) 0.3568(3) 0.9564(3) 0.0456(12) Uani 1 1 d . . . . .
H30 H 0.858017 0.336214 0.997723 0.055 Uiso 1 1 calc R U . . .
C31 C 0.7203(3) 0.3604(3) 0.9630(3) 0.0453(12) Uani 1 1 d . . . . .
H31 H 0.696971 0.340931 1.009435 0.054 Uiso 1 1 calc R U . . .
C32 C 0.9571(3) 0.3859(3) 0.8763(3) 0.0377(10) Uani 1 1 d . . . . .
C33 C 1.0237(4) 0.3893(3) 0.9344(3) 0.0464(12) Uani 1 1 d . . . . .
C34 C 1.1278(3) 0.3967(3) 0.9259(3) 0.0402(11) Uani 1 1 d . . . . .
C35 C 1.1694(3) 0.3894(3) 0.8548(3) 0.0460(12) Uani 1 1 d . . . . .
H35 H 1.131235 0.381683 0.808154 0.055 Uiso 1 1 calc R U . . .
C36 C 1.2680(3) 0.3938(3) 0.8541(3) 0.0440(12) Uani 1 1 d . . . . .
H36 H 1.295020 0.388111 0.806075 0.053 Uiso 1 1 calc R U . . .
C37 C 1.2864(3) 0.4153(3) 0.9864(3) 0.0501(13) Uani 1 1 d . . . . .
H37 H 1.326176 0.426086 1.031626 0.060 Uiso 1 1 calc R U . . .
C38 C 1.1892(3) 0.4099(3) 0.9927(3) 0.0521(14) Uani 1 1 d . . . . .
H38 H 1.164669 0.415210 1.041689 0.063 Uiso 1 1 calc R U . . .
N1 N 0.8544(3) -0.1319(2) 0.9482(2) 0.0408(9) Uani 1 1 d . . . . .
N2 N 0.1879(3) -0.0827(2) 0.9565(2) 0.0394(9) Uani 1 1 d . . . . .
N3 N 1.3261(3) 0.4056(2) 0.9186(2) 0.0400(9) Uani 1 1 d . . . . .
N4 N 0.6579(3) 0.3902(2) 0.9072(2) 0.0411(9) Uani 1 1 d . . . . .
O1 O 1.0602(3) -0.2367(2) 0.90669(18) 0.0512(9) Uani 1 1 d . . . . .
O2 O 1.0182(3) -0.1455(2) 0.81431(18) 0.0494(9) Uani 1 1 d . . . . .
O3 O 1.0458(3) -0.3325(2) 0.59471(18) 0.0520(9) Uani 1 1 d . . . . .
O4 O 1.0064(2) -0.46453(18) 0.57447(16) 0.0390(8) Uani 1 1 d . . . . .
O5 O 0.4786(2) 0.3618(3) 0.7795(2) 0.0527(9) Uani 1 1 d . . . . .
O6 O 0.4768(3) 0.2566(2) 0.8638(2) 0.0641(11) Uani 1 1 d . . . . .
O7 O 0.5224(3) 0.1591(2) 0.5434(2) 0.0575(10) Uani 1 1 d . . . . .
O8 O 0.4872(3) 0.0352(3) 0.5837(4) 0.132(3) Uani 1 1 d . . . . .
Cd1 Cd 1.02092(2) -0.10709(2) 0.95509(2) 0.02875(9) Uani 1 1 d . . . . .
Cd2 Cd 0.49078(2) 0.39393(2) 0.91817(2) 0.03656(10) Uani 1 1 d . . . . .
H13 H 0.533(4) -0.176(4) 1.007(4) 0.09(2) Uiso 1 1 d . . . . .
H14 H 0.506(4) -0.044(4) 0.895(4) 0.08(2) Uiso 1 1 d . . . . .
H32 H 0.972(3) 0.386(2) 0.819(2) 0.024(10) Uiso 1 1 d . . . . .
H33 H 1.004(5) 0.384(4) 0.984(4) 0.10(2) Uiso 1 1 d . . . . .

loop_
_atom_site_aniso_label
_atom_site_aniso_U_11
_atom_site_aniso_U_22
_atom_site_aniso_U_33
_atom_site_aniso_U_23
_atom_site_aniso_U_13
_atom_site_aniso_U_12
C1 0.041(3) 0.035(2) 0.032(2) -0.0066(19) 0.004(2) -0.002(2)
C2 0.054(3) 0.040(3) 0.037(3) -0.013(2) 0.008(2) 0.002(2)
C3 0.077(4) 0.036(3) 0.026(2) -0.005(2) 0.009(2) -0.012(2)
C4 0.059(4) 0.104(5) 0.069(4) -0.032(4) 0.004(3) -0.006(4)
C5 0.188(8) 0.065(4) 0.036(3) -0.010(3) 0.042(4) -0.044(5)
C6 0.111(5) 0.029(2) 0.023(2) -0.0021(19) 0.000(3) 0.001(3)
C7 0.035(2) 0.031(2) 0.029(2) -0.0023(18) 0.0020(18) -0.0010(18)
C8 0.039(3) 0.087(4) 0.051(3) 0.026(3) 0.002(2) -0.005(3)
C9 0.042(3) 0.088(4) 0.052(3) 0.031(3) 0.001(3) 0.004(3)
C10 0.031(3) 0.047(3) 0.048(3) 0.000(2) 0.000(2) -0.005(2)
C11 0.043(3) 0.063(3) 0.055(3) 0.018(3) 0.004(3) -0.008(3)
C12 0.035(3) 0.054(3) 0.059(3) 0.015(3) -0.001(2) -0.004(2)
C13 0.033(3) 0.050(3) 0.058(3) 0.005(3) 0.009(3) 0.000(2)
C14 0.036(3) 0.058(4) 0.062(4) 0.006(3) 0.008(3) -0.005(2)
C15 0.032(3) 0.053(3) 0.044(3) -0.001(2) 0.001(2) -0.002(2)
C16 0.041(3) 0.063(3) 0.061(4) 0.019(3) 0.012(3) 0.003(3)
C17 0.038(3) 0.051(3) 0.060(3) 0.015(3) 0.001(2) 0.012(2)
C18 0.037(3) 0.064(3) 0.052(3) 0.021(3) 0.007(2) 0.003(2)
C19 0.035(3) 0.060(3) 0.055(3) 0.018(3) 0.005(2) 0.004(2)
C20 0.042(3) 0.078(4) 0.044(3) -0.015(3) 0.002(2) 0.013(3)
C21 0.139(7) 0.136(7) 0.057(4) -0.046(4) -0.030(4) 0.087(6)
C22 0.066(4) 0.059(3) 0.045(3) -0.007(3) -0.006(3) 0.015(3)
C24 0.209(12) 0.331(16) 0.069(6) -0.084(8) -0.067(6) 0.201(12)
C25 0.165(9) 0.174(9) 0.055(4) -0.050(5) -0.047(5) 0.122(7)
C26 0.037(3) 0.043(3) 0.049(3) -0.005(2) 0.011(2) 0.010(2)
C27 0.022(2) 0.067(3) 0.059(3) 0.018(3) -0.001(2) -0.001(2)
C28 0.028(2) 0.065(3) 0.044(3) 0.010(2) 0.003(2) -0.007(2)
C29 0.026(2) 0.035(2) 0.046(3) -0.003(2) 0.0023(19) -0.0018(19)
C30 0.024(2) 0.057(3) 0.055(3) 0.007(3) -0.002(2) 0.004(2)
C31 0.032(3) 0.063(3) 0.042(3) 0.010(2) 0.003(2) -0.001(2)
C32 0.028(2) 0.045(3) 0.040(3) -0.003(2) 0.007(2) -0.001(2)
C33 0.031(3) 0.060(3) 0.049(3) -0.001(3) 0.007(2) -0.004(2)
C34 0.023(2) 0.047(3) 0.051(3) -0.004(2) 0.006(2) 0.001(2)
C35 0.026(2) 0.066(3) 0.046(3) -0.007(3) -0.003(2) -0.002(2)
C36 0.025(2) 0.068(3) 0.039(3) -0.002(2) 0.003(2) -0.002(2)
C37 0.031(3) 0.072(4) 0.047(3) -0.012(3) -0.001(2) -0.001(2)
C38 0.028(3) 0.088(4) 0.041(3) -0.011(3) 0.008(2) -0.004(3)
N1 0.038(2) 0.044(2) 0.040(2) 0.0022(18) -0.0003(18) -0.0058(18)
N2 0.032(2) 0.045(2) 0.041(2) -0.0007(18) 0.0034(18) 0.0048(17)
N3 0.0222(19) 0.052(2) 0.046(2) -0.0091(19) 0.0025(17) -0.0032(17)
N4 0.0209(19) 0.048(2) 0.054(3) 0.004(2) 0.0039(17) -0.0015(17)
O1 0.082(3) 0.0415(19) 0.0294(18) -0.0082(15) 0.0005(17) 0.0108(18)
O2 0.083(3) 0.0343(18) 0.0313(18) -0.0037(14) 0.0061(17) 0.0084(17)
O3 0.092(3) 0.0328(18) 0.0322(18) -0.0004(14) 0.0126(18) -0.0121(18)
O4 0.062(2) 0.0332(17) 0.0215(15) -0.0067(13) 0.0023(14) -0.0070(15)
O5 0.042(2) 0.066(2) 0.049(2) -0.0026(19) 0.0003(17) 0.0052(18)
O6 0.085(3) 0.063(2) 0.046(2) -0.0119(19) 0.011(2) 0.001(2)
O7 0.061(3) 0.061(2) 0.049(2) 0.0079(19) 0.0018(19) -0.0026(19)
O8 0.052(3) 0.053(3) 0.283(8) 0.028(4) -0.046(4) -0.003(2)
Cd1 0.03126(18) 0.02986(17) 0.02530(16) -0.00346(13) 0.00317(12) 0.00314(13)
Cd2 0.02011(17) 0.0482(2) 0.0414(2) -0.00237(16) 0.00280(14) 0.00004(14)

loop_
_atom_type_symbol
_atom_type_description
_atom_type_scat_dispersion_real
_atom_type_scat_dispersion_imag
_atom_type_scat_source
C C 0.0033 0.0016 'International Tables Vol C Tables 4.2.6.8 and 6.1.1.4'
H H 0.0000 0.0000 'International Tables Vol C Tables 4.2.6.8 and 6.1.1.4'
N N 0.0061 0.0033 'International Tables Vol C Tables 4.2.6.8 and 6.1.1.4'
O O 0.0106 0.0060 'International Tables Vol C Tables 4.2.6.8 and 6.1.1.4'
Cd Cd -0.8075 1.2024 'International Tables Vol C Tables 4.2.6.8 and 6.1.1.4'

loop_
_geom_angle_atom_site_label_1
_geom_angle_atom_site_label_2
_geom_angle_atom_site_label_3
_geom_angle
_geom_angle_site_symmetry_1
_geom_angle_site_symmetry_3
O2 C1 O1 121.7(4) . .
O2 C1 C2 121.1(4) . .
O1 C1 C2 117.2(4) . .
O2 C1 Cd1 65.1(2) . .
O1 C1 Cd1 56.7(2) . .
C2 C1 Cd1 173.5(3) . .
C3 C2 C1 114.5(4) . .
C2 C3 C5 111.4(4) . .
C2 C3 C4 110.2(4) . .
C5 C3 C4 107.8(5) . .
C2 C3 C6 109.4(4) . .
C5 C3 C6 107.1(4) . .
C4 C3 C6 110.9(4) . .
C7 C6 C3 118.2(4) . .
O3 C7 O4 121.1(4) . .
O3 C7 C6 122.9(4) . .
O4 C7 C6 116.0(4) . .
N1 C8 C9 124.1(5) . .
C8 C9 C10 119.1(5) . .
C11 C10 C9 116.5(5) . .
C11 C10 C13 120.0(5) . .
C9 C10 C13 123.4(5) . .
C12 C11 C10 120.3(5) . .
N1 C12 C11 122.9(5) . .
C14 C13 C10 125.5(5) . .
C13 C14 C15 125.7(5) . .
C19 C15 C16 115.5(4) . .
C19 C15 C14 123.1(5) . .
C16 C15 C14 121.3(5) . .
C17 C16 C15 120.4(5) . .
N2 C17 C16 123.1(5) . .
N2 C18 C19 123.2(5) . .
C18 C19 C15 120.7(5) . .
O5 C20 O6 122.5(5) . .
O5 C20 C21 119.1(6) . .
O6 C20 C21 118.5(6) . .
O5 C20 Cd2 62.7(3) . .
O6 C20 Cd2 60.4(3) . .
C21 C20 Cd2 171.0(4) . .
C22 C21 C20 120.3(5) . .
C24 C22 C21 122.0(6) . .
C24 C22 C25 117.3(6) . .
C21 C22 C25 120.2(5) . .
C24 C22 C23A 88.0(8) . .
C21 C22 C23A 94.7(8) . .
C25 C22 C23A 94.6(8) . .
C24 C22 C23B 87.6(8) . .
C21 C22 C23B 89.4(7) . .
C25 C22 C23B 85.6(7) . .
C22 C25 C26 126.0(6) . .
O8 C26 O7 122.7(6) . .
O8 C26 C25 117.5(7) . .
O7 C26 C25 119.7(6) . .
N4 C27 C28 122.7(5) . .
C27 C28 C29 119.9(5) . .
C28 C29 C30 117.0(4) . .
C28 C29 C32 120.2(4) . .
C30 C29 C32 122.8(4) . .
C31 C30 C29 119.3(5) . .
N4 C31 C30 123.8(5) . .
C33 C32 C29 123.7(5) . .
C32 C33 C34 125.4(5) . .
C38 C34 C35 116.9(4) . .
C38 C34 C33 119.0(4) . .
C35 C34 C33 124.1(5) . .
C36 C35 C34 119.3(5) . .
N3 C36 C35 123.1(4) . .
N3 C37 C38 122.9(5) . .
C37 C38 C34 120.0(5) . .
C8 N1 C12 117.1(4) . .
C8 N1 Cd1 121.6(3) . .
C12 N1 Cd1 120.6(3) . .
C18 N2 C17 116.9(4) . .
C18 N2 Cd1 117.8(3) . 1_455
C17 N2 Cd1 123.8(3) . 1_455
C37 N3 C36 117.7(4) . .
C37 N3 Cd2 119.7(3) . 1_655
C36 N3 Cd2 122.1(3) . 1_655
C31 N4 C27 117.2(4) . .
C31 N4 Cd2 123.6(3) . .
C27 N4 Cd2 119.1(3) . .
C1 O1 Cd1 96.1(3) . .
C1 O2 Cd1 87.8(3) . .
C7 O3 Cd1 88.6(3) . 4
C7 O4 Cd1 153.9(3) . 2_746
C7 O4 Cd1 97.9(2) . 4
Cd1 O4 Cd1 107.53(11) 2_746 4
C20 O5 Cd2 89.9(3) . .
C20 O6 Cd2 91.9(3) . .
C26 O7 Cd2 111.7(3) . 4_565
C26 O8 Cd2 143.5(4) . 2_646
O1 Cd1 O4 145.60(11) . 2_756
O1 Cd1 O4 141.38(11) . 4_556
O4 Cd1 O4 72.46(11) 2_756 4_556
O1 Cd1 N1 95.59(13) . .
O4 Cd1 N1 90.26(12) 2_756 .
O4 Cd1 N1 88.38(12) 4_556 .
O1 Cd1 N2 83.39(13) . 1_655
O4 Cd1 N2 89.45(12) 2_756 1_655
O4 Cd1 N2 93.69(12) 4_556 1_655
N1 Cd1 N2 177.72(13) . 1_655
O1 Cd1 O2 54.33(11) . .
O4 Cd1 O2 92.15(10) 2_756 .
O4 Cd1 O2 164.24(10) 4_556 .
N1 Cd1 O2 88.28(13) . .
N2 Cd1 O2 89.47(13) 1_655 .
O1 Cd1 O3 89.01(11) . 4_556
O4 Cd1 O3 124.62(10) 2_756 4_556
O4 Cd1 O3 52.40(10) 4_556 4_556
N1 Cd1 O3 92.71(13) . 4_556
N2 Cd1 O3 89.32(13) 1_655 4_556
O2 Cd1 O3 143.19(10) . 4_556
O1 Cd1 C1 27.21(12) . .
O4 Cd1 C1 118.84(12) 2_756 .
O4 Cd1 C1 168.59(12) 4_556 .
N1 Cd1 C1 92.90(14) . .
N2 Cd1 C1 85.27(13) 1_655 .
O2 Cd1 C1 27.14(12) . .
O3 Cd1 C1 116.20(12) 4_556 .
O8 Cd2 O7 110.9(2) 2_656 4_566
O8 Cd2 N3 93.34(15) 2_656 1_455
O7 Cd2 N3 98.41(14) 4_566 1_455
O8 Cd2 O6 155.7(2) 2_656 .
O7 Cd2 O6 91.94(14) 4_566 .
N3 Cd2 O6 91.29(14) 1_455 .
O8 Cd2 N4 83.48(15) 2_656 .
O7 Cd2 N4 86.77(14) 4_566 .
N3 Cd2 N4 174.64(14) 1_455 .
O6 Cd2 N4 89.90(14) . .
O8 Cd2 O5 101.2(2) 2_656 .
O7 Cd2 O5 145.69(14) 4_566 .
N3 Cd2 O5 91.42(13) 1_455 .
O6 Cd2 O5 54.86(13) . .
N4 Cd2 O5 84.99(13) . .
O8 Cd2 C20 128.1(2) 2_656 .
O7 Cd2 C20 118.65(17) 4_566 .
N3 Cd2 C20 93.96(15) 1_455 .
O6 Cd2 C20 27.68(15) . .
N4 Cd2 C20 84.69(15) . .
O5 Cd2 C20 27.38(15) . .

loop_
_geom_bond_atom_site_label_1
_geom_bond_atom_site_label_2
_geom_bond_distance
_geom_bond_site_symmetry_2
C1 O2 1.242(5) .
C1 O1 1.251(5) .
C1 C2 1.522(6) .
C1 Cd1 2.721(4) .
C2 C3 1.515(6) .
C3 C5 1.523(7) .
C3 C4 1.547(8) .
C3 C6 1.571(6) .
C6 C7 1.505(6) .
C7 O3 1.235(5) .
C7 O4 1.262(5) .
C8 N1 1.315(6) .
C8 C9 1.367(7) .
C9 C10 1.391(7) .
C10 C11 1.377(7) .
C10 C13 1.469(6) .
C11 C12 1.363(7) .
C12 N1 1.331(6) .
C13 C14 1.316(8) .
C14 C15 1.471(7) .
C15 C19 1.386(7) .
C15 C16 1.387(7) .
C16 C17 1.378(6) .
C17 N2 1.329(6) .
C18 N2 1.329(6) .
C18 C19 1.372(6) .
C20 O5 1.246(7) .
C20 O6 1.259(6) .
C20 C21 1.520(7) .
C20 Cd2 2.709(5) .
C21 C22 1.442(8) .
C22 C24 1.434(9) .
C22 C25 1.454(8) .
C22 C23A 1.536(12) .
C22 C23B 1.566(12) .
C25 C26 1.474(8) .
C26 O8 1.209(6) .
C26 O7 1.231(6) .
C27 N4 1.334(6) .
C27 C28 1.375(6) .
C28 C29 1.380(7) .
C29 C30 1.388(6) .
C29 C32 1.472(6) .
C30 C31 1.369(6) .
C31 N4 1.325(6) .
C32 C33 1.305(7) .
C33 C34 1.478(6) .
C34 C38 1.386(7) .
C34 C35 1.387(6) .
C35 C36 1.383(6) .
C36 N3 1.328(6) .
C37 N3 1.327(6) .
C37 C38 1.375(6) .
N1 Cd1 2.355(4) .
N2 Cd1 2.364(4) 1_455
N3 Cd2 2.310(4) 1_655
N4 Cd2 2.360(3) .
O1 Cd1 2.287(3) .
O2 Cd1 2.469(3) .
O3 Cd1 2.559(3) 4
O4 Cd1 2.329(3) 2_746
O4 Cd1 2.347(3) 4
O5 Cd2 2.408(4) .
O6 Cd2 2.358(4) .
O7 Cd2 2.301(4) 4_565
O8 Cd2 2.249(5) 2_646
